data_7010378
loop_
_publ_author_name
'Cronin, Leroy'
'Clark, Stewart J.'
'Parsons, Simon'
'Nakamura, Takayoshi'
'Robertson, Neil'

_publ_section_title
;
 Unique structural topologies involving metal--metal and metal--sulfur
 interactions: salts of [Ni(C3S5)2]x&#x2212; with
 cis-anti-cis-dicyclohexyl-18-crown-6 complexed counter ions
;
_journal_issue 8
_journal_name_full 'Journal of the Chemical Society, Dalton Transactions'
_journal_page_first 1347
_journal_paper_doi 10.1039/b008299f
_journal_year 2001
_chemical_formula_sum 'C46 H72 Cs2 Ni O12 S10'
_chemical_formula_weight 1462.17
_space_group_IT_number 14
_symmetry_space_group_name_Hall '-P 2yn'
_symmetry_space_group_name_H-M 'P 1 21/n 1'
_atom_sites_solution_hydrogens geom
_atom_sites_solution_primary direct
_atom_sites_solution_secondary difmap
_audit_creation_method SHELXL-97
_cell_angle_alpha 90.00
_cell_angle_beta 93.631(11)
_cell_angle_gamma 90.00
_cell_formula_units_Z 2
_cell_length_a 14.628(2)
_cell_length_b 8.3769(9)
_cell_length_c 24.692(3)
_cell_measurement_temperature 293(2)
_cell_volume 3019.6(6)
_computing_structure_refinement 'SHELXL-97 (Sheldrick, 1997)'
_diffrn_ambient_temperature 293(2)
_diffrn_measured_fraction_theta_full 0.997
_diffrn_measured_fraction_theta_max 0.997
_diffrn_radiation_monochromator graphite
_diffrn_radiation_source 'fine-focus sealed tube'
_diffrn_radiation_type MoK\a
_diffrn_radiation_wavelength 0.71073
_diffrn_reflns_av_R_equivalents 0.0000
_diffrn_reflns_av_sigmaI/netI 0.0734
_diffrn_reflns_limit_h_max 17
_diffrn_reflns_limit_h_min -17
_diffrn_reflns_limit_k_max 9
_diffrn_reflns_limit_k_min 0
_diffrn_reflns_limit_l_max 29
_diffrn_reflns_limit_l_min 0
_diffrn_reflns_number 5324
_diffrn_reflns_theta_full 25.05
_diffrn_reflns_theta_max 25.05
_diffrn_reflns_theta_min 2.57
_exptl_absorpt_coefficient_mu 1.908
_exptl_crystal_density_diffrn 1.608
_exptl_crystal_density_method 'not measured'
_exptl_crystal_F_000 1484
_refine_diff_density_max 0.570
_refine_diff_density_min -0.405
_refine_diff_density_rms 0.089
_refine_ls_extinction_method none
_refine_ls_goodness_of_fit_ref 0.913
_refine_ls_hydrogen_treatment mixed
_refine_ls_matrix_type full
_refine_ls_number_parameters 322
_refine_ls_number_reflns 5324
_refine_ls_number_restraints 0
_refine_ls_restrained_S_all 0.913
_refine_ls_R_factor_all 0.0871
_refine_ls_R_factor_gt 0.0415
_refine_ls_shift/su_max 0.153
_refine_ls_shift/su_mean 0.011
_refine_ls_structure_factor_coef Fsqd
_refine_ls_weighting_details 'calc w=1/[\s^2^(Fo^2^)+(0.0359P)^2^+0.0000P] where P=(Fo^2^+2Fc^2^)/3'
_refine_ls_weighting_scheme calc
_refine_ls_wR_factor_gt 0.0711
_refine_ls_wR_factor_ref 0.0842
_reflns_number_gt 3482
_reflns_number_total 5324
_reflns_threshold_expression >2sigma(I)
_cod_data_source_file b008299f.txt
_cod_data_source_block cs-cath
_cod_database_code 7010378

loop_
_symmetry_equiv_pos_as_xyz
'x, y, z'
'-x+1/2, y+1/2, -z+1/2'
'-x, -y, -z'
'x-1/2, -y-1/2, z-1/2'

loop_
_atom_site_label
_atom_site_type_symbol
_atom_site_fract_x
_atom_site_fract_y
_atom_site_fract_z
_atom_site_U_iso_or_equiv
_atom_site_adp_type
_atom_site_occupancy
_atom_site_symmetry_multiplicity
_atom_site_calc_flag
_atom_site_refinement_flags
_atom_site_disorder_assembly
_atom_site_disorder_group
Cs1 Cs 0.89089(2) 0.02670(4) 0.371268(13) 0.03698(11) Uani 1 1 d . . .
Ni1 Ni 1.0000 0.0000 0.5000 0.0376(3) Uani 1 2 d S . .
S4 S 1.11837(11) 0.15363(17) 0.48758(6) 0.0469(4) Uani 1 1 d . . .
S5 S 1.05909(11) -0.20471(18) 0.46004(6) 0.0480(4) Uani 1 1 d . . .
S3 S 1.23339(11) -0.2320(2) 0.40007(7) 0.0569(5) Uani 1 1 d . . .
S2 S 1.28566(11) 0.0923(2) 0.42325(7) 0.0587(5) Uani 1 1 d . . .
S1 S 1.40968(13) -0.1127(3) 0.36203(8) 0.0799(6) Uani 1 1 d . . .
O3 O 0.6764(2) 0.1173(4) 0.38900(14) 0.0393(9) Uani 1 1 d . . .
O6 O 1.0251(2) 0.0781(4) 0.28098(14) 0.0414(9) Uani 1 1 d . . .
O1 O 0.8812(2) -0.1243(4) 0.25640(14) 0.0391(9) Uani 1 1 d . . .
O2 O 0.7286(2) -0.1443(4) 0.31872(14) 0.0436(9) Uani 1 1 d . . .
O4 O 0.8126(3) 0.3397(4) 0.40365(15) 0.0483(10) Uani 1 1 d . . .
O5 O 0.9690(3) 0.3554(4) 0.34218(14) 0.0446(10) Uani 1 1 d . . .
C23 C 0.9712(4) -0.1588(7) 0.2388(2) 0.0428(14) Uani 1 1 d . . .
H23 H 0.9635 -0.2139 0.2038 0.051 Uiso 1 1 calc R . .
C2 C 1.1825(4) 0.0305(7) 0.4481(2) 0.0430(14) Uani 1 1 d . . .
C3 C 1.1573(4) -0.1207(7) 0.4366(2) 0.0413(14) Uani 1 1 d . . .
C8 C 0.6897(4) 0.1967(7) 0.4403(2) 0.0460(15) Uani 1 1 d . . .
H8 H 0.7341 0.1360 0.4634 0.055 Uiso 1 1 calc R . .
C18 C 1.0183(4) -0.0013(6) 0.2294(2) 0.0421(14) Uani 1 1 d . . .
H18 H 0.9808 0.0626 0.2033 0.051 Uiso 1 1 calc R . .
C5 C 0.7257(4) -0.2037(7) 0.2643(2) 0.0442(15) Uani 1 1 d . . .
H5A H 0.7037 -0.1210 0.2393 0.053 Uiso 1 1 calc R . .
H5B H 0.6839 -0.2936 0.2606 0.053 Uiso 1 1 calc R . .
C6 C 0.6411(3) -0.1180(6) 0.3378(2) 0.0414(14) Uani 1 1 d . . .
H6A H 0.6084 -0.2185 0.3391 0.050 Uiso 1 1 calc R . .
H6B H 0.6064 -0.0472 0.3131 0.050 Uiso 1 1 calc R . .
C19 C 1.1121(4) -0.0345(8) 0.2069(2) 0.0571(16) Uani 1 1 d . . .
H19A H 1.1033 -0.0877 0.1721 0.068 Uiso 1 1 calc R . .
H19B H 1.1432 0.0659 0.2013 0.068 Uiso 1 1 calc R . .
C12 C 0.6618(4) 0.4672(7) 0.3980(2) 0.0563(17) Uani 1 1 d . . .
H12A H 0.6492 0.4232 0.3620 0.068 Uiso 1 1 calc R . .
H12B H 0.6886 0.5721 0.3942 0.068 Uiso 1 1 calc R . .
C7 C 0.6496(4) -0.0454(7) 0.3932(2) 0.0469(15) Uani 1 1 d . . .
H7A H 0.5914 -0.0520 0.4099 0.056 Uiso 1 1 calc R . .
H7B H 0.6949 -0.1032 0.4159 0.056 Uiso 1 1 calc R . .
C4 C 0.8194(4) -0.2548(6) 0.2513(2) 0.0458(15) Uani 1 1 d . . .
H4A H 0.8404 -0.3398 0.2757 0.055 Uiso 1 1 calc R . .
H4B H 0.8177 -0.2958 0.2145 0.055 Uiso 1 1 calc R . .
C1 C 1.3147(4) -0.0847(7) 0.3931(2) 0.0558(17) Uani 1 1 d . . .
C22 C 1.0281(4) -0.2668(6) 0.2777(2) 0.0466(15) Uani 1 1 d . . .
H22A H 1.0349 -0.2174 0.3133 0.056 Uiso 1 1 calc R . .
H22B H 0.9971 -0.3682 0.2814 0.056 Uiso 1 1 calc R . .
C15 C 0.9642(4) 0.4334(7) 0.3935(2) 0.0562(17) Uani 1 1 d . . .
H15A H 1.0030 0.5274 0.3948 0.067 Uiso 1 1 calc R . .
H15B H 0.9858 0.3619 0.4224 0.067 Uiso 1 1 calc R . .
C16 C 1.0599(4) 0.3121(7) 0.3334(2) 0.0533(17) Uani 1 1 d . . .
H16A H 1.0828 0.2395 0.3616 0.064 Uiso 1 1 calc R . .
H16B H 1.0985 0.4065 0.3348 0.064 Uiso 1 1 calc R . .
C13 C 0.7291(4) 0.3602(7) 0.4300(2) 0.0486(16) Uani 1 1 d . . .
H13 H 0.7440 0.4108 0.4652 0.058 Uiso 1 1 calc R . .
C14 C 0.8672(4) 0.4805(7) 0.4010(2) 0.0562(17) Uani 1 1 d . . .
H14A H 0.8641 0.5416 0.4342 0.067 Uiso 1 1 calc R . .
H14B H 0.8443 0.5467 0.3709 0.067 Uiso 1 1 calc R . .
C20 C 1.1716(4) -0.1389(8) 0.2458(3) 0.067(2) Uani 1 1 d . . .
H20A H 1.2294 -0.1614 0.2301 0.080 Uiso 1 1 calc R . .
H20B H 1.1845 -0.0826 0.2797 0.080 Uiso 1 1 calc R . .
C17 C 1.0638(4) 0.2333(7) 0.2791(2) 0.0530(17) Uani 1 1 d . . .
H17A H 1.0300 0.2966 0.2516 0.064 Uiso 1 1 calc R . .
H17B H 1.1269 0.2260 0.2694 0.064 Uiso 1 1 calc R . .
C11 C 0.5730(5) 0.4823(9) 0.4261(3) 0.078(2) Uani 1 1 d . . .
H11A H 0.5294 0.5442 0.4035 0.093 Uiso 1 1 calc R . .
H11B H 0.5844 0.5386 0.4602 0.093 Uiso 1 1 calc R . .
C21 C 1.1221(4) -0.2947(8) 0.2563(3) 0.0658(19) Uani 1 1 d . . .
H21A H 1.1152 -0.3554 0.2229 0.079 Uiso 1 1 calc R . .
H21B H 1.1590 -0.3575 0.2825 0.079 Uiso 1 1 calc R . .
C10 C 0.5323(5) 0.3192(9) 0.4370(3) 0.075(2) Uani 1 1 d . . .
H10A H 0.5146 0.2674 0.4028 0.090 Uiso 1 1 calc R . .
H10B H 0.4777 0.3321 0.4569 0.090 Uiso 1 1 calc R . .
C9 C 0.6014(4) 0.2144(8) 0.4697(2) 0.0643(19) Uani 1 1 d . . .
H9A H 0.6152 0.2618 0.5051 0.077 Uiso 1 1 calc R . .
H9B H 0.5749 0.1098 0.4750 0.077 Uiso 1 1 calc R . .

loop_
_atom_site_aniso_label
_atom_site_aniso_U_11
_atom_site_aniso_U_22
_atom_site_aniso_U_33
_atom_site_aniso_U_23
_atom_site_aniso_U_13
_atom_site_aniso_U_12
Cs1 0.0418(2) 0.03307(18) 0.03521(18) -0.00079(17) -0.00414(13) -0.00275(18)
Ni1 0.0403(6) 0.0400(7) 0.0315(5) -0.0061(4) -0.0054(4) 0.0014(5)
S4 0.0504(10) 0.0404(9) 0.0503(9) -0.0057(7) 0.0067(8) 0.0011(7)
S5 0.0460(9) 0.0450(9) 0.0525(9) -0.0162(7) -0.0008(8) 0.0000(7)
S3 0.0518(10) 0.0677(11) 0.0509(10) -0.0198(8) 0.0012(8) 0.0093(9)
S2 0.0523(10) 0.0616(11) 0.0636(11) 0.0049(9) 0.0134(9) 0.0025(8)
S1 0.0594(13) 0.1087(16) 0.0739(13) -0.0084(12) 0.0226(10) 0.0110(11)
O3 0.049(2) 0.032(2) 0.037(2) -0.0001(17) 0.0030(18) 0.0011(18)
O6 0.043(2) 0.038(2) 0.042(2) 0.0011(17) -0.0027(18) -0.0095(18)
O1 0.039(2) 0.034(2) 0.044(2) -0.0067(17) 0.0018(18) 0.0016(18)
O2 0.035(2) 0.049(2) 0.046(2) -0.0120(19) 0.0010(18) -0.0045(19)
O4 0.059(3) 0.033(2) 0.052(3) -0.0060(19) -0.003(2) 0.002(2)
O5 0.054(3) 0.037(2) 0.042(2) -0.0033(18) -0.004(2) -0.012(2)
C23 0.044(4) 0.048(4) 0.036(3) -0.005(3) -0.002(3) 0.009(3)
C2 0.039(3) 0.058(4) 0.032(3) 0.004(3) -0.002(2) 0.001(3)
C3 0.039(3) 0.050(4) 0.034(3) -0.005(3) -0.008(3) 0.004(3)
C8 0.058(4) 0.051(4) 0.029(3) -0.001(3) -0.004(3) 0.011(3)
C18 0.040(3) 0.045(4) 0.041(3) 0.006(3) -0.001(2) 0.007(3)
C5 0.042(4) 0.043(3) 0.046(4) -0.009(3) -0.003(3) -0.014(3)
C6 0.030(3) 0.037(3) 0.056(4) -0.003(3) 0.001(3) -0.001(3)
C19 0.048(4) 0.069(4) 0.056(4) -0.002(4) 0.014(3) 0.004(4)
C12 0.071(4) 0.043(3) 0.053(4) -0.009(3) -0.011(3) 0.018(3)
C7 0.047(4) 0.043(4) 0.052(4) 0.006(3) 0.007(3) -0.002(3)
C4 0.057(4) 0.034(3) 0.045(4) -0.010(3) 0.001(3) -0.009(3)
C1 0.057(4) 0.067(4) 0.044(4) -0.004(3) 0.003(3) 0.009(3)
C22 0.046(4) 0.035(3) 0.058(4) 0.002(3) 0.000(3) 0.003(3)
C15 0.073(5) 0.038(4) 0.055(4) -0.011(3) -0.011(3) -0.018(3)
C16 0.051(4) 0.043(4) 0.065(4) -0.001(3) -0.006(3) -0.021(3)
C13 0.060(4) 0.045(4) 0.041(3) -0.012(3) 0.003(3) 0.009(3)
C14 0.082(5) 0.031(3) 0.054(4) -0.009(3) -0.006(3) -0.003(3)
C20 0.037(4) 0.081(5) 0.083(5) 0.014(4) 0.005(4) 0.017(4)
C17 0.044(4) 0.056(4) 0.060(4) 0.003(3) 0.002(3) -0.013(3)
C11 0.082(5) 0.072(5) 0.077(5) -0.016(4) -0.004(4) 0.034(5)
C21 0.058(5) 0.057(4) 0.082(5) 0.007(4) 0.004(4) 0.022(4)
C10 0.062(5) 0.110(6) 0.054(4) -0.012(4) 0.007(4) 0.032(5)
C9 0.072(5) 0.088(5) 0.034(4) -0.005(3) 0.015(3) 0.003(4)

loop_
_atom_type_symbol
_atom_type_description
_atom_type_scat_dispersion_real
_atom_type_scat_dispersion_imag
_atom_type_scat_source
C C 0.0033 0.0016 'International Tables Vol C Tables 4.2.6.8 and 6.1.1.4'
H H 0.0000 0.0000 'International Tables Vol C Tables 4.2.6.8 and 6.1.1.4'
O O 0.0106 0.0060 'International Tables Vol C Tables 4.2.6.8 and 6.1.1.4'
S S 0.1246 0.1234 'International Tables Vol C Tables 4.2.6.8 and 6.1.1.4'
Ni Ni 0.3393 1.1124 'International Tables Vol C Tables 4.2.6.8 and 6.1.1.4'
Cs Cs -0.3680 2.1192 'International Tables Vol C Tables 4.2.6.8 and 6.1.1.4'

loop_
_geom_angle_atom_site_label_1
_geom_angle_atom_site_label_2
_geom_angle_atom_site_label_3
_geom_angle
_geom_angle_site_symmetry_1
_geom_angle_site_symmetry_3
_geom_angle_publ_flag
O4 Cs1 O2 103.21(10) . . ?
O4 Cs1 O5 55.46(10) . . ?
O2 Cs1 O5 128.38(10) . . ?
O4 Cs1 O6 110.01(10) . . ?
O2 Cs1 O6 106.03(9) . . ?
O5 Cs1 O6 56.38(9) . . ?
O4 Cs1 O1 127.32(9) . . ?
O2 Cs1 O1 54.55(9) . . ?
O5 Cs1 O1 98.48(9) . . ?
O6 Cs1 O1 52.53(9) . . ?
O4 Cs1 O3 51.42(10) . . ?
O2 Cs1 O3 55.31(9) . . ?
O5 Cs1 O3 101.29(10) . . ?
O6 Cs1 O3 136.01(9) . . ?
O1 Cs1 O3 103.16(9) . . ?
O4 Cs1 Ni1 88.47(7) . . ?
O2 Cs1 Ni1 132.16(7) . . ?
O5 Cs1 Ni1 96.61(6) . . ?
O6 Cs1 Ni1 113.13(6) . . ?
O1 Cs1 Ni1 143.39(6) . . ?
O3 Cs1 Ni1 106.29(6) . . ?
O4 Cs1 C15 41.02(12) . . ?
O2 Cs1 C15 137.53(12) . . ?
O5 Cs1 C15 23.07(11) . . ?
O6 Cs1 C15 77.39(12) . . ?
O1 Cs1 C15 121.39(11) . . ?
O3 Cs1 C15 92.22(12) . . ?
Ni1 Cs1 C15 78.85(10) . . ?
O4 Cs1 C16 76.61(13) . . ?
O2 Cs1 C16 137.90(12) . . ?
O5 Cs1 C16 22.64(11) . . ?
O6 Cs1 C16 40.84(11) . . ?
O1 Cs1 C16 91.46(11) . . ?
O3 Cs1 C16 123.92(12) . . ?
Ni1 Cs1 C16 89.85(10) . . ?
C15 Cs1 C16 37.83(14) . . ?
O4 Cs1 C7 73.46(12) . . ?
O2 Cs1 C7 40.48(11) . . ?
O5 Cs1 C7 123.89(11) . . ?
O6 Cs1 C7 142.48(11) . . ?
O1 Cs1 C7 94.58(11) . . ?
O3 Cs1 C7 22.88(10) . . ?
Ni1 Cs1 C7 104.22(9) . . ?
C15 Cs1 C7 114.48(14) . . ?
C16 Cs1 C7 146.37(14) . . ?
O4 Cs1 S5 123.21(7) . . ?
O2 Cs1 S5 118.73(7) . . ?
O5 Cs1 S5 111.13(7) . . ?
O6 Cs1 S5 94.05(7) . . ?
O1 Cs1 S5 108.39(7) . . ?
O3 Cs1 S5 129.90(6) . . ?
Ni1 Cs1 S5 35.05(2) . . ?
C15 Cs1 S5 102.89(10) . . ?
C16 Cs1 S5 93.41(10) . . ?
C7 Cs1 S5 115.71(9) . . ?
O4 Cs1 C8 39.21(12) . . ?
O2 Cs1 C8 75.91(11) . . ?
O5 Cs1 C8 94.54(12) . . ?
O6 Cs1 C8 145.30(11) . . ?
O1 Cs1 C8 125.13(10) . . ?
O3 Cs1 C8 22.06(10) . . ?
Ni1 Cs1 C8 86.41(8) . . ?
C15 Cs1 C8 78.89(14) . . ?
C16 Cs1 C8 115.74(13) . . ?
C7 Cs1 C8 37.52(12) . . ?
S5 Cs1 C8 115.79(8) . . ?
S5 Ni1 S5 180.00(7) 3_756 . ?
S5 Ni1 S4 93.38(6) 3_756 3_756 ?
S5 Ni1 S4 86.62(6) . 3_756 ?
S5 Ni1 S4 86.62(6) 3_756 . ?
S5 Ni1 S4 93.38(6) . . ?
S4 Ni1 S4 180.00(8) 3_756 . ?
S5 Ni1 Cs1 79.00(4) 3_756 3_756 ?
S5 Ni1 Cs1 101.00(4) . 3_756 ?
S4 Ni1 Cs1 98.93(4) 3_756 3_756 ?
S4 Ni1 Cs1 81.07(4) . 3_756 ?
S5 Ni1 Cs1 101.00(4) 3_756 . ?
S5 Ni1 Cs1 79.00(4) . . ?
S4 Ni1 Cs1 81.07(4) 3_756 . ?
S4 Ni1 Cs1 98.93(4) . . ?
Cs1 Ni1 Cs1 180.0 3_756 . ?
C2 S4 Ni1 100.9(2) . . ?
C2 S4 Cs1 109.27(18) . 3_756 ?
Ni1 S4 Cs1 64.24(4) . 3_756 ?
C3 S5 Ni1 101.1(2) . . ?
C3 S5 Cs1 97.02(19) . . ?
Ni1 S5 Cs1 65.95(4) . . ?
C1 S3 C3 97.8(3) . . ?
C1 S2 C2 98.0(3) . . ?
C7 O3 C8 113.7(4) . . ?
C7 O3 Cs1 93.4(3) . . ?
C8 O3 Cs1 98.5(3) . . ?
C17 O6 C18 113.6(4) . . ?
C17 O6 Cs1 115.1(3) . . ?
C18 O6 Cs1 124.3(3) . . ?
C4 O1 C23 114.1(4) . . ?
C4 O1 Cs1 112.8(3) . . ?
C23 O1 Cs1 111.6(3) . . ?
C6 O2 C5 113.2(4) . . ?
C6 O2 Cs1 119.5(3) . . ?
C5 O2 Cs1 123.3(3) . . ?
C14 O4 C13 114.7(4) . . ?
C14 O4 Cs1 119.2(3) . . ?
C13 O4 Cs1 125.4(3) . . ?
C16 O5 C15 110.7(4) . . ?
C16 O5 Cs1 100.0(3) . . ?
C15 O5 Cs1 99.3(3) . . ?
O1 C23 C18 107.8(4) . . ?
O1 C23 C22 113.7(4) . . ?
C18 C23 C22 112.2(4) . . ?
O1 C23 Cs1 48.2(2) . . ?
C18 C23 Cs1 86.9(3) . . ?
C22 C23 Cs1 83.6(3) . . ?
C3 C2 S4 121.9(4) . . ?
C3 C2 S2 115.9(4) . . ?
S4 C2 S2 122.2(4) . . ?
C2 C3 S5 122.2(4) . . ?
C2 C3 S3 115.9(4) . . ?
S5 C3 S3 121.7(3) . . ?
O3 C8 C13 107.7(4) . . ?
O3 C8 C9 113.2(5) . . ?
C13 C8 C9 109.5(5) . . ?
O3 C8 Cs1 59.4(2) . . ?
C13 C8 Cs1 87.1(3) . . ?
C9 C8 Cs1 163.4(4) . . ?
O6 C18 C23 105.9(4) . . ?
O6 C18 C19 113.0(4) . . ?
C23 C18 C19 108.9(5) . . ?
O2 C5 C4 109.2(4) . . ?
O2 C6 C7 110.2(4) . . ?
O2 C6 Cs1 42.1(2) . . ?
C7 C6 Cs1 69.9(3) . . ?
C20 C19 C18 111.2(5) . . ?
C13 C12 C11 111.0(5) . . ?
O3 C7 C6 109.2(4) . . ?
O3 C7 Cs1 63.8(3) . . ?
C6 C7 Cs1 87.5(3) . . ?
O1 C4 C5 110.4(4) . . ?
O1 C4 Cs1 47.5(2) . . ?
C5 C4 Cs1 82.4(3) . . ?
S1 C1 S2 124.2(4) . . ?
S1 C1 S3 123.5(4) . . ?
S2 C1 S3 112.3(3) . . ?
C21 C22 C23 109.9(5) . . ?
O5 C15 C14 109.3(5) . . ?
O5 C15 Cs1 57.6(2) . . ?
C14 C15 Cs1 89.6(3) . . ?
O5 C16 C17 109.9(5) . . ?
O5 C16 Cs1 57.4(2) . . ?
C17 C16 Cs1 90.3(3) . . ?
O4 C13 C8 108.2(4) . . ?
O4 C13 C12 112.3(5) . . ?
C8 C13 C12 112.4(5) . . ?
O4 C14 C15 109.0(5) . . ?
O4 C14 Cs1 42.2(2) . . ?
C15 C14 Cs1 67.8(3) . . ?
C21 C20 C19 109.9(5) . . ?
O6 C17 C16 109.6(5) . . ?
O6 C17 Cs1 45.7(3) . . ?
C16 C17 Cs1 67.2(3) . . ?
C12 C11 C10 111.2(5) . . ?
C22 C21 C20 112.2(5) . . ?
C11 C10 C9 110.8(6) . . ?
C8 C9 C10 110.8(5) . . ?

loop_
_geom_bond_atom_site_label_1
_geom_bond_atom_site_label_2
_geom_bond_distance
_geom_bond_site_symmetry_2
_geom_bond_publ_flag
Cs1 O4 2.990(4) . ?
Cs1 O2 2.997(3) . ?
Cs1 O5 3.083(3) . ?
Cs1 O6 3.093(4) . ?
Cs1 O1 3.101(3) . ?
Cs1 O3 3.284(4) . ?
Cs1 Ni1 3.4726(6) . ?
Cs1 C15 3.603(5) . ?
Cs1 C16 3.606(6) . ?
Cs1 C7 3.655(6) . ?
Cs1 S5 3.7327(16) . ?
Cs1 C8 3.772(6) . ?
Ni1 S5 2.1838(15) 3_756 ?
Ni1 S5 2.1838(15) . ?
Ni1 S4 2.1945(16) 3_756 ?
Ni1 S4 2.1945(16) . ?
Ni1 Cs1 3.4725(6) 3_756 ?
S4 C2 1.735(6) . ?
S4 Cs1 3.8090(16) 3_756 ?
S5 C3 1.732(6) . ?
S3 C1 1.730(7) . ?
S3 C3 1.746(6) . ?
S2 C1 1.725(6) . ?
S2 C2 1.744(6) . ?
S1 C1 1.645(6) . ?
O3 C7 1.424(6) . ?
O3 C8 1.432(6) . ?
O6 C17 1.420(6) . ?
O6 C18 1.434(6) . ?
O1 C4 1.419(6) . ?
O1 C23 1.441(6) . ?
O2 C6 1.409(6) . ?
O2 C5 1.431(6) . ?
O4 C14 1.428(6) . ?
O4 C13 1.430(6) . ?
O5 C16 1.409(7) . ?
O5 C15 1.430(6) . ?
C23 C18 1.513(7) . ?
C23 C22 1.528(7) . ?
C2 C3 1.345(7) . ?
C8 C13 1.513(8) . ?
C8 C9 1.529(8) . ?
C18 C19 1.537(7) . ?
C5 C4 1.491(7) . ?
C6 C7 1.496(7) . ?
C19 C20 1.529(8) . ?
C12 C13 1.516(7) . ?
C12 C11 1.516(9) . ?
C22 C21 1.522(8) . ?
C15 C14 1.495(8) . ?
C16 C17 1.499(8) . ?
C20 C21 1.523(8) . ?
C11 C10 1.520(9) . ?
C10 C9 1.530(8) . ?
